data_7013541
loop_
_publ_author_name
'St\'ephanie M. Cornet'
'Keith B. Dillon'
'Christopher D. Entwistle'
'Mark A. Fox'
'Andr\'es E. Goeta'
'Helen P. Goodwin'
'Todd B. Marder'
'Amber L. Thompson'

_publ_section_title
;
 Synthesis and characterisation of some new boron compounds containing
 the 2,4,6-(CF3)3C6H2(fluoromes = Ar), 2,6-(CF3)2C6H3(fluoroxyl = Ar'),
 or 2,4-(CF3)2C6H3(Ar&#x2033;) ligands
;
_journal_issue 23
_journal_name_full 'Dalton Trans.'
_journal_page_first 4395
_journal_page_last 4405
_journal_paper_doi 10.1039/b309820f
_journal_year 2003
_chemical_formula_moiety 'C18 H4 B F19'
_chemical_formula_sum 'C18 H4 B F19'
_chemical_formula_weight 592.02
_chemical_melting_point ?
_chemical_name_common 'Bis-(2,4,6,-tris-trifluoromethyl-phenyl) fluoroborane'
_chemical_name_systematic
;
Bis-(2,4,6,-tris-trifluoromethyl-phenyl) fluoroborane
;
_space_group_IT_number 14
_symmetry_cell_setting monoclinic
_symmetry_space_group_name_Hall '-P 2yn'
_symmetry_space_group_name_H-M 'P 1 21/n 1'
_atom_sites_solution_hydrogens geom
_atom_sites_solution_primary direct
_atom_sites_solution_secondary difmap
_cell_angle_alpha 90.00
_cell_angle_beta 98.494(0)
_cell_angle_gamma 90.00
_cell_formula_units_Z 4
_cell_length_a 8.9564(6)
_cell_length_b 9.4751(6)
_cell_length_c 23.6514(15)
_cell_measurement_reflns_used 4390
_cell_measurement_temperature 120(2)
_cell_measurement_theta_max 26.8295
_cell_measurement_theta_min 2.319
_cell_volume 1985.1(2)
_computing_cell_refinement 'SMART-NT V5.0 (Bruker, 1998)'
_computing_data_collection 'SMART-NT V5.0 (Bruker, 1998)'
_computing_data_reduction 'SMART-NT V5.0 (Bruker, 1998)'
_computing_molecular_graphics 'Bruker SHELXTL'
_computing_publication_material 'Bruker SHELXTL'
_computing_structure_refinement 'SHELXL-93 (Sheldrick, 1993)'
_computing_structure_solution 'SHELXS-97 (Sheldrick, 1997)'
_diffrn_ambient_temperature 150(2)
_diffrn_detector_area_resol_mean 8
_diffrn_measured_fraction_theta_full 0.999
_diffrn_measured_fraction_theta_max 0.999
_diffrn_measurement_device_type 'Bruker SMART CCD 1K area detector'
_diffrn_measurement_method \w-scans
_diffrn_radiation_monochromator graphite
_diffrn_radiation_source 'fine-focus sealed tube'
_diffrn_radiation_type MoK\a
_diffrn_radiation_wavelength 0.71073
_diffrn_reflns_av_R_equivalents 0.0736
_diffrn_reflns_av_sigmaI/netI 0.0630
_diffrn_reflns_limit_h_max 11
_diffrn_reflns_limit_h_min -11
_diffrn_reflns_limit_k_max 12
_diffrn_reflns_limit_k_min -12
_diffrn_reflns_limit_l_max 30
_diffrn_reflns_limit_l_min -30
_diffrn_reflns_number 20530
_diffrn_reflns_theta_full 27.49
_diffrn_reflns_theta_max 27.49
_diffrn_reflns_theta_min 1.74
_exptl_absorpt_coefficient_mu 0.241
_exptl_absorpt_correction_T_max 0.9881
_exptl_absorpt_correction_T_min 0.9534
_exptl_absorpt_correction_type multi-scan
_exptl_absorpt_process_details 'SADABS (G.M.Sheldrick, 1998)'
_exptl_crystal_colour colourless
_exptl_crystal_density_diffrn 1.981
_exptl_crystal_density_meas ?
_exptl_crystal_density_method .
_exptl_crystal_description plate
_exptl_crystal_F_000 1152
_exptl_crystal_size_max 0.20
_exptl_crystal_size_mid 0.20
_exptl_crystal_size_min 0.05
_refine_diff_density_max 0.297
_refine_diff_density_min -0.330
_refine_diff_density_rms 0.069
_refine_ls_extinction_method none
_refine_ls_goodness_of_fit_ref 1.026
_refine_ls_hydrogen_treatment mixed
_refine_ls_matrix_type full
_refine_ls_number_parameters 381
_refine_ls_number_reflns 4550
_refine_ls_number_restraints 18
_refine_ls_restrained_S_all 1.033
_refine_ls_R_factor_all 0.0982
_refine_ls_R_factor_gt 0.0469
_refine_ls_shift/su_max 0.000
_refine_ls_shift/su_mean 0.000
_refine_ls_structure_factor_coef Fsqd
_refine_ls_weighting_details 'calc w=1/[\s^2^(Fo^2^)+(0.0351P)^2^+1.5356P] where P=(Fo^2^+2Fc^2^)/3'
_refine_ls_weighting_scheme calc
_refine_ls_wR_factor_gt 0.0924
_refine_ls_wR_factor_ref 0.1113
_reflns_number_gt 2748
_reflns_number_total 4550
_reflns_threshold_expression >2sigma(I)
_cod_data_source_file b309820f.txt
_cod_data_source_block 2
_cod_depositor_comments
;
The following automatic conversions were performed:
'_symmetry_cell_setting' value 'Monoclinic' changed to 'monoclinic'
according to '/home/adriana/struct/CIF-dictionaries/cif_core.dic'
dictionary named 'cif_core.dic' version 2.4.1 from 2010-06-29.

Automatic conversion script
Id: cif_fix_enum 1555 2011-01-17 13:19:09Z saulius 

The following automatic conversions were performed:

'_chemical_melting_point' value 'not measured' was changed to '?' -
the value is undefined or not given.

Automatic conversion script
Id: cif_fix_values 1569 2011-02-09 13:29:24Z adriana 
;
_cod_original_sg_symbol_H-M P2(1)/n
_cod_database_code 7013541

loop_
_symmetry_equiv_pos_as_xyz
'x, y, z'
'-x+1/2, y+1/2, -z+1/2'
'-x, -y, -z'
'x-1/2, -y-1/2, z-1/2'

loop_
_atom_site_label
_atom_site_type_symbol
_atom_site_fract_x
_atom_site_fract_y
_atom_site_fract_z
_atom_site_U_iso_or_equiv
_atom_site_adp_type
_atom_site_occupancy
_atom_site_symmetry_multiplicity
_atom_site_calc_flag
_atom_site_refinement_flags
_atom_site_disorder_assembly
_atom_site_disorder_group
B1 B 1.1926(3) 0.5598(3) 0.10177(13) 0.0194(6) Uani 1 1 d . . .
F1 F 1.13016(18) 0.65574(17) 0.06584(7) 0.0320(4) Uani 1 1 d . . .
C11 C 1.3340(3) 0.6117(3) 0.14593(11) 0.0177(6) Uani 1 1 d . . .
C12 C 1.4484(3) 0.6935(3) 0.12644(11) 0.0209(6) Uani 1 1 d . . .
C13 C 1.5759(3) 0.7358(3) 0.16354(12) 0.0238(6) Uani 1 1 d . . .
H13A H 1.6497 0.7894 0.1497 0.029 Uiso 1 1 calc R . .
C14 C 1.5938(3) 0.6993(3) 0.22038(12) 0.0239(6) Uani 1 1 d . A .
C15 C 1.4828(3) 0.6229(3) 0.24140(12) 0.0246(6) Uani 1 1 d . . .
H15A H 1.4937 0.5996 0.2800 0.030 Uiso 1 1 calc R . .
C16 C 1.3547(3) 0.5810(3) 0.20476(11) 0.0191(6) Uani 1 1 d . . .
C17 C 1.4391(3) 0.7419(3) 0.06544(12) 0.0243(6) Uani 1 1 d . . .
F11 F 1.3494(2) 0.85495(18) 0.05477(7) 0.0380(4) Uani 1 1 d . . .
F12 F 1.57356(19) 0.7781(2) 0.05249(7) 0.0405(5) Uani 1 1 d . . .
F13 F 1.38503(18) 0.64367(18) 0.02702(6) 0.0293(4) Uani 1 1 d . . .
C18 C 1.7310(3) 0.7458(3) 0.26044(12) 0.0319(7) Uani 1 1 d D . .
F14 F 1.7046(3) 0.8687(3) 0.28612(12) 0.0528(8) Uani 0.85 1 d PD A 1
F15 F 1.7689(3) 0.6552(3) 0.30269(11) 0.0538(8) Uani 0.85 1 d PD A 1
F16 F 1.8501(3) 0.7662(4) 0.23409(15) 0.0488(11) Uani 0.85 1 d PD A 1
F14A F 1.710(2) 0.8143(16) 0.3023(6) 0.042(3) Uiso 0.15 1 d PD A 2
F15A F 1.8094(18) 0.6284(15) 0.2823(6) 0.042(3) Uiso 0.15 1 d PD A 2
F16A F 1.827(3) 0.810(2) 0.2320(11) 0.042(3) Uiso 0.15 1 d PD A 2
C19 C 1.2360(3) 0.5035(3) 0.23197(11) 0.0263(7) Uani 1 1 d . . .
F17 F 1.2431(2) 0.36411(19) 0.22660(8) 0.0441(5) Uani 1 1 d . . .
F18 F 1.2466(2) 0.5310(2) 0.28778(7) 0.0400(5) Uani 1 1 d . . .
F19 F 1.09679(18) 0.5413(2) 0.20868(7) 0.0394(5) Uani 1 1 d . . .
C21 C 1.1180(3) 0.4074(3) 0.09583(10) 0.0162(5) Uani 1 1 d . . .
C22 C 1.2008(3) 0.2812(3) 0.09538(10) 0.0180(6) Uani 1 1 d . . .
C23 C 1.1326(3) 0.1505(3) 0.09026(11) 0.0228(6) Uani 1 1 d . . .
H23A H 1.1909 0.0693 0.0903 0.027 Uiso 1 1 calc R . .
C24 C 0.9766(3) 0.1407(3) 0.08507(11) 0.0226(6) Uani 1 1 d . B .
C25 C 0.8906(3) 0.2613(3) 0.08367(11) 0.0207(6) Uani 1 1 d . . .
H25A H 0.7860 0.2546 0.0795 0.025 Uiso 1 1 calc R . .
C26 C 0.9595(3) 0.3931(3) 0.08839(10) 0.0169(6) Uani 1 1 d . . .
C27 C 1.3707(3) 0.2831(3) 0.09871(12) 0.0251(6) Uani 1 1 d . . .
F21 F 1.42407(19) 0.16384(18) 0.07952(8) 0.0406(5) Uani 1 1 d . . .
F22 F 1.44250(18) 0.3013(2) 0.15215(7) 0.0376(5) Uani 1 1 d . . .
F23 F 1.41612(18) 0.38745(18) 0.06749(7) 0.0303(4) Uani 1 1 d . . .
C28 C 0.9020(4) -0.0017(3) 0.08167(14) 0.0347(8) Uani 1 1 d D . .
F24 F 0.7534(11) 0.0075(8) 0.0855(9) 0.072(4) Uani 0.50(2) 1 d PD B 1
F25 F 0.955(2) -0.0728(16) 0.1288(6) 0.086(5) Uani 0.50(2) 1 d PD B 1
F26 F 0.9199(16) -0.0775(13) 0.0401(3) 0.054(3) Uani 0.50(2) 1 d PD B 1
F24A F 0.7705(16) 0.0019(9) 0.0476(9) 0.089(6) Uani 0.50(2) 1 d PD B 2
F25A F 0.891(2) -0.0611(17) 0.1283(5) 0.071(4) Uani 0.50(2) 1 d PD B 2
F26A F 0.980(2) -0.0918(13) 0.0525(7) 0.078(4) Uani 0.50(2) 1 d PD B 2
C29 C 0.8550(3) 0.5191(3) 0.08415(11) 0.0196(6) Uani 1 1 d . . .
F27 F 0.71585(17) 0.48269(18) 0.09304(7) 0.0322(4) Uani 1 1 d . . .
F28 F 0.90076(18) 0.62068(17) 0.12180(7) 0.0290(4) Uani 1 1 d . . .
F29 F 0.83949(18) 0.57756(17) 0.03212(6) 0.0277(4) Uani 1 1 d . . .

loop_
_atom_site_aniso_label
_atom_site_aniso_U_11
_atom_site_aniso_U_22
_atom_site_aniso_U_33
_atom_site_aniso_U_23
_atom_site_aniso_U_13
_atom_site_aniso_U_12
B1 0.0165(15) 0.0201(16) 0.0231(15) 0.0013(13) 0.0076(12) 0.0016(13)
F1 0.0218(9) 0.0265(9) 0.0444(10) 0.0136(8) -0.0061(7) -0.0068(7)
C11 0.0160(13) 0.0148(13) 0.0224(13) -0.0034(11) 0.0037(10) -0.0005(11)
C12 0.0212(15) 0.0179(14) 0.0242(14) -0.0051(11) 0.0058(11) -0.0031(11)
C13 0.0191(14) 0.0241(16) 0.0295(15) -0.0075(12) 0.0079(11) -0.0069(12)
C14 0.0195(15) 0.0271(16) 0.0251(15) -0.0087(12) 0.0032(11) -0.0030(12)
C15 0.0265(16) 0.0261(16) 0.0207(14) -0.0042(12) 0.0019(11) -0.0018(13)
C16 0.0196(14) 0.0161(13) 0.0223(13) -0.0014(11) 0.0055(10) -0.0013(11)
C17 0.0220(15) 0.0214(15) 0.0298(16) -0.0030(12) 0.0042(11) -0.0100(12)
F11 0.0498(12) 0.0229(10) 0.0418(10) 0.0068(8) 0.0088(9) 0.0034(9)
F12 0.0281(10) 0.0632(13) 0.0316(10) 0.0050(9) 0.0088(7) -0.0215(9)
F13 0.0338(10) 0.0320(10) 0.0210(8) -0.0026(7) 0.0000(7) -0.0093(8)
C18 0.0250(16) 0.046(2) 0.0241(16) -0.0066(14) 0.0019(12) -0.0107(15)
F14 0.0466(16) 0.0557(19) 0.0533(17) -0.0315(15) -0.0020(14) -0.0152(15)
F15 0.0361(16) 0.080(2) 0.0388(15) 0.0125(15) -0.0152(12) -0.0230(14)
F16 0.0146(14) 0.098(3) 0.0345(14) -0.0144(19) 0.0044(11) -0.0175(17)
C19 0.0261(16) 0.0339(18) 0.0185(14) -0.0015(12) 0.0024(11) -0.0080(13)
F17 0.0555(13) 0.0275(10) 0.0547(12) 0.0008(9) 0.0258(10) -0.0139(9)
F18 0.0377(11) 0.0643(13) 0.0193(9) -0.0044(8) 0.0084(7) -0.0214(10)
F19 0.0193(9) 0.0665(13) 0.0328(10) 0.0054(9) 0.0052(7) -0.0070(9)
C21 0.0157(13) 0.0187(14) 0.0141(12) -0.0020(10) 0.0023(10) -0.0032(11)
C22 0.0182(13) 0.0204(14) 0.0155(13) -0.0013(11) 0.0030(10) 0.0001(11)
C23 0.0269(16) 0.0206(15) 0.0211(14) 0.0017(12) 0.0042(11) 0.0015(12)
C24 0.0269(16) 0.0190(14) 0.0219(14) 0.0001(12) 0.0037(11) -0.0060(12)
C25 0.0186(14) 0.0238(15) 0.0199(14) -0.0002(11) 0.0042(10) -0.0062(12)
C26 0.0139(13) 0.0228(14) 0.0142(12) -0.0002(11) 0.0025(10) -0.0030(11)
C27 0.0228(15) 0.0269(16) 0.0250(15) -0.0015(13) 0.0018(12) 0.0048(13)
F21 0.0300(10) 0.0279(10) 0.0662(13) -0.0117(9) 0.0148(9) 0.0076(8)
F22 0.0220(9) 0.0547(12) 0.0333(10) -0.0002(9) -0.0060(7) 0.0086(8)
F23 0.0212(9) 0.0323(10) 0.0390(10) 0.0009(8) 0.0095(7) -0.0027(7)
C28 0.042(2) 0.0201(16) 0.042(2) -0.0030(15) 0.0071(16) -0.0092(14)
F24 0.053(4) 0.035(3) 0.138(10) -0.021(5) 0.045(5) -0.027(3)
F25 0.156(13) 0.043(4) 0.052(5) 0.019(4) -0.013(6) -0.065(7)
F26 0.105(9) 0.040(4) 0.024(3) -0.018(2) 0.028(4) -0.043(5)
F24A 0.062(7) 0.037(3) 0.144(12) 0.022(5) -0.064(7) -0.027(4)
F25A 0.134(11) 0.057(5) 0.029(4) -0.010(3) 0.037(5) -0.067(6)
F26A 0.103(9) 0.027(4) 0.118(9) -0.036(5) 0.059(7) -0.029(5)
C29 0.0158(14) 0.0218(14) 0.0209(14) -0.0013(11) 0.0015(10) -0.0032(11)
F27 0.0148(8) 0.0350(10) 0.0484(11) 0.0042(8) 0.0097(7) 0.0000(7)
F28 0.0271(9) 0.0240(9) 0.0343(9) -0.0110(7) -0.0003(7) 0.0045(7)
F29 0.0246(9) 0.0307(9) 0.0262(8) 0.0064(7) -0.0011(7) 0.0047(7)

loop_
_atom_type_symbol
_atom_type_description
_atom_type_scat_dispersion_real
_atom_type_scat_dispersion_imag
_atom_type_scat_source
C C 0.0033 0.0016 'International Tables Vol C Tables 4.2.6.8 and 6.1.1.4'
H H 0.0000 0.0000 'International Tables Vol C Tables 4.2.6.8 and 6.1.1.4'
B B 0.0013 0.0007 'International Tables Vol C Tables 4.2.6.8 and 6.1.1.4'
F F 0.0171 0.0103 'International Tables Vol C Tables 4.2.6.8 and 6.1.1.4'

loop_
_geom_angle_atom_site_label_1
_geom_angle_atom_site_label_2
_geom_angle_atom_site_label_3
_geom_angle
_geom_angle_site_symmetry_1
_geom_angle_site_symmetry_3
_geom_angle_publ_flag
F1 B1 C21 116.1(2) . . ?
F1 B1 C11 115.6(2) . . ?
C21 B1 C11 128.4(2) . . ?
C16 C11 C12 116.1(2) . . ?
C16 C11 B1 124.0(2) . . ?
C12 C11 B1 119.9(2) . . ?
C13 C12 C11 121.2(2) . . ?
C13 C12 C17 116.2(2) . . ?
C11 C12 C17 122.6(2) . . ?
C14 C13 C12 120.7(3) . . ?
C14 C13 H13A 119.7 . . ?
C12 C13 H13A 119.7 . . ?
C13 C14 C15 119.9(3) . . ?
C13 C14 C18 120.6(3) . . ?
C15 C14 C18 119.5(3) . . ?
C14 C15 C16 119.8(3) . . ?
C14 C15 H15A 120.1 . . ?
C16 C15 H15A 120.1 . . ?
C15 C16 C11 122.3(2) . . ?
C15 C16 C19 116.2(2) . . ?
C11 C16 C19 121.5(2) . . ?
F12 C17 F11 106.8(2) . . ?
F12 C17 F13 105.8(2) . . ?
F11 C17 F13 106.3(2) . . ?
F12 C17 C12 112.0(2) . . ?
F11 C17 C12 111.8(2) . . ?
F13 C17 C12 113.7(2) . . ?
F14A C18 F16A 111.2(14) . . ?
F14A C18 F15 77.6(7) . . ?
F16A C18 F15 124.9(11) . . ?
F14A C18 F16 122.4(9) . . ?
F16A C18 F16 20.1(10) . . ?
F15 C18 F16 108.4(3) . . ?
F14A C18 F14 28.3(7) . . ?
F16A C18 F14 90.2(11) . . ?
F15 C18 F14 105.2(3) . . ?
F16 C18 F14 107.0(3) . . ?
F14A C18 F15A 104.9(10) . . ?
F16A C18 F15A 103.3(11) . . ?
F15 C18 F15A 29.7(6) . . ?
F16 C18 F15A 83.9(7) . . ?
F14 C18 F15A 129.9(7) . . ?
F14A C18 C14 117.2(9) . . ?
F16A C18 C14 110.4(13) . . ?
F15 C18 C14 112.3(3) . . ?
F16 C18 C14 112.7(3) . . ?
F14 C18 C14 110.8(3) . . ?
F15A C18 C14 108.9(8) . . ?
F17 C19 F19 106.4(2) . . ?
F17 C19 F18 106.9(2) . . ?
F19 C19 F18 106.4(2) . . ?
F17 C19 C16 113.2(2) . . ?
F19 C19 C16 111.5(2) . . ?
F18 C19 C16 112.0(2) . . ?
C22 C21 C26 116.0(2) . . ?
C22 C21 B1 123.9(2) . . ?
C26 C21 B1 120.0(2) . . ?
C23 C22 C21 122.5(2) . . ?
C23 C22 C27 116.4(2) . . ?
C21 C22 C27 121.1(2) . . ?
C22 C23 C24 119.7(3) . . ?
C22 C23 H23A 120.2 . . ?
C24 C23 H23A 120.2 . . ?
C25 C24 C23 119.9(3) . . ?
C25 C24 C28 120.1(3) . . ?
C23 C24 C28 120.0(3) . . ?
C24 C25 C26 120.3(2) . . ?
C24 C25 H25A 119.9 . . ?
C26 C25 H25A 119.9 . . ?
C25 C26 C21 121.5(2) . . ?
C25 C26 C29 116.2(2) . . ?
C21 C26 C29 122.3(2) . . ?
F21 C27 F23 106.6(2) . . ?
F21 C27 F22 106.5(2) . . ?
F23 C27 F22 106.5(2) . . ?
F21 C27 C22 112.4(2) . . ?
F23 C27 C22 111.5(2) . . ?
F22 C27 C22 112.9(2) . . ?
F26 C28 F25A 118.0(9) . . ?
F26 C28 F24A 75.0(8) . . ?
F25A C28 F24A 111.6(8) . . ?
F26 C28 F25 107.2(9) . . ?
F25A C28 F25 26.0(11) . . ?
F24A C28 F25 134.4(7) . . ?
F26 C28 F24 109.5(6) . . ?
F25A C28 F24 76.3(8) . . ?
F24A C28 F24 40.9(5) . . ?
F25 C28 F24 102.3(7) . . ?
F26 C28 F26A 25.7(8) . . ?
F25A C28 F26A 106.1(9) . . ?
F24A C28 F26A 100.6(6) . . ?
F25 C28 F26A 87.6(9) . . ?
F24 C28 F26A 131.5(6) . . ?
F26 C28 C24 116.8(6) . . ?
F25A C28 C24 116.6(7) . . ?
F24A C28 C24 111.0(4) . . ?
F25 C28 C24 107.9(7) . . ?
F24 C28 C24 112.0(4) . . ?
F26A C28 C24 109.5(6) . . ?
F28 C29 F29 107.2(2) . . ?
F28 C29 F27 106.4(2) . . ?
F29 C29 F27 106.2(2) . . ?
F28 C29 C26 113.5(2) . . ?
F29 C29 C26 111.5(2) . . ?
F27 C29 C26 111.5(2) . . ?

loop_
_geom_bond_atom_site_label_1
_geom_bond_atom_site_label_2
_geom_bond_distance
_geom_bond_site_symmetry_2
_geom_bond_publ_flag
B1 F1 1.312(3) . ?
B1 C21 1.588(4) . ?
B1 C11 1.596(4) . ?
C11 C16 1.407(4) . ?
C11 C12 1.415(4) . ?
C12 C13 1.392(4) . ?
C12 C17 1.505(4) . ?
C13 C14 1.375(4) . ?
C13 H13A 0.9300 . ?
C14 C15 1.380(4) . ?
C14 C18 1.503(4) . ?
C15 C16 1.390(4) . ?
C15 H15A 0.9300 . ?
C16 C19 1.512(4) . ?
C17 F12 1.331(3) . ?
C17 F11 1.340(3) . ?
C17 F13 1.341(3) . ?
C18 F14A 1.222(14) . ?
C18 F16A 1.314(16) . ?
C18 F15 1.323(4) . ?
C18 F16 1.326(4) . ?
C18 F14 1.350(4) . ?
C18 F15A 1.374(13) . ?
C19 F17 1.330(3) . ?
C19 F19 1.335(3) . ?
C19 F18 1.335(3) . ?
C21 C22 1.407(4) . ?
C21 C26 1.412(3) . ?
C22 C23 1.379(4) . ?
C22 C27 1.513(4) . ?
C23 C24 1.387(4) . ?
C23 H23A 0.9300 . ?
C24 C25 1.376(4) . ?
C24 C28 1.502(4) . ?
C25 C26 1.389(4) . ?
C25 H25A 0.9300 . ?
C26 C29 1.512(4) . ?
C27 F21 1.333(3) . ?
C27 F23 1.333(3) . ?
C27 F22 1.342(3) . ?
C28 F26 1.247(9) . ?
C28 F25A 1.255(11) . ?
C28 F24A 1.326(6) . ?
C28 F25 1.330(13) . ?
C28 F24 1.350(8) . ?
C28 F26A 1.354(11) . ?
C29 F28 1.334(3) . ?
C29 F29 1.338(3) . ?
C29 F27 1.339(3) . ?
